data_4127304
loop_
_publ_author_name
'Brewster, 2nd, James T'
'Mangel, Daniel N.'
'Gaunt, Andrew J.'
'Saunders, Douglas P.'
'Zafar, Hadiqa'
'Lynch, Vincent M.'
'Boreen, Michael A.'
'Garner, Mary E.'
'Goodwin, Conrad A. P.'
'Settineri, Nicholas S.'
'Arnold, John'
'Sessler, Jonathan L.'

_publ_section_title
;
 In-Plane Thorium(IV), Uranium(IV), and Neptunium(IV) Expanded Porphyrin
 Complexes.
;
_journal_name_full 'Journal of the American Chemical Society'
_journal_paper_doi 10.1021/jacs.9b09123
_journal_year 2019
_chemical_formula_moiety 'C56 H56 N6, 2 C3 H9 Si O, Np, C7 H8, 1/2 C6 H14'
_chemical_formula_sum 'C72 H89 N6 Np O2 Si2'
_chemical_formula_weight 1363.67
_space_group_crystal_system triclinic
_space_group_IT_number 2
_space_group_name_Hall '-P 1'
_space_group_name_H-M_alt 'P -1'
_symmetry_space_group_name_Hall '-P 1'
_symmetry_space_group_name_H-M 'P -1'
_atom_sites_solution_hydrogens geom
_audit_creation_method SHELXL-2016/6
_cell_angle_alpha 87.590(4)
_cell_angle_beta 81.979(5)
_cell_angle_gamma 75.384(5)
_cell_formula_units_Z 2
_cell_length_a 11.3443(8)
_cell_length_b 16.9737(7)
_cell_length_c 17.8448(12)
_cell_measurement_reflns_used 3201
_cell_measurement_temperature 100(2)
_cell_measurement_theta_max 24.8
_cell_measurement_theta_min 1.83
_cell_volume 3292.3(4)
_computing_cell_refinement 'CrysAlisPro V 1.171.40.37a, Rigaku Oxford Diffraction'
_computing_data_reduction 'CrysAlisPro V 1.171.40.37a, Rigaku Oxford Diffraction'
_computing_structure_refinement 'SHELXL-2016/6 (Sheldrick, 2016)'
_computing_structure_solution 'SHELXT. Sheldrick, G. M. (2015). Acta Cryst. A71, 3-8.'
_diffrn_ambient_temperature 100(2)
_diffrn_measured_fraction_theta_full 0.980
_diffrn_measured_fraction_theta_max 0.979
_diffrn_measurement_device_type 'SAXI-CrysAlisPro-abstract goniometer'
_diffrn_measurement_method \w-scans
_diffrn_radiation_type MoK\a
_diffrn_radiation_wavelength 0.71073
_diffrn_reflns_av_R_equivalents 0.1559
_diffrn_reflns_av_unetI/netI 0.2314
_diffrn_reflns_Laue_measured_fraction_full 0.980
_diffrn_reflns_Laue_measured_fraction_max 0.979
_diffrn_reflns_limit_h_max 13
_diffrn_reflns_limit_h_min -13
_diffrn_reflns_limit_k_max 20
_diffrn_reflns_limit_k_min -20
_diffrn_reflns_limit_l_max 21
_diffrn_reflns_limit_l_min -21
_diffrn_reflns_number 32793
_diffrn_reflns_point_group_measured_fraction_full 0.980
_diffrn_reflns_point_group_measured_fraction_max 0.979
_diffrn_reflns_theta_full 25.242
_diffrn_reflns_theta_max 25.350
_diffrn_reflns_theta_min 2.149
_diffrn_source 'sealed fine focus tube'
_exptl_absorpt_coefficient_mu 1.664
_exptl_absorpt_correction_T_max 1.00
_exptl_absorpt_correction_T_min 0.622
_exptl_absorpt_correction_type 'analytical and multi-scan'
_exptl_absorpt_process_details
;
CrysAlisPro 1.171.40.37a (Rigaku Oxford Diffraction, 2019)
Analytical numeric absorption correction using a multifaceted crystal
            model based on expressions derived by R.C. Clark & J.S. Reid.
(Clark, R. C. & Reid, J. S. (1995). Acta Cryst. A51, 887-897)
Empirical absorption correction using spherical harmonics,
 implemented in SCALE3 ABSPACK scaling algorithm.
;
_exptl_crystal_density_diffrn 1.376
_exptl_crystal_description needle
_exptl_crystal_F_000 1400
_exptl_crystal_size_max 0.580
_exptl_crystal_size_mid 0.092
_exptl_crystal_size_min 0.042
_refine_diff_density_max 1.599
_refine_diff_density_min -1.148
_refine_diff_density_rms 0.180
_refine_ls_extinction_method none
_refine_ls_goodness_of_fit_ref 0.950
_refine_ls_hydrogen_treatment constr
_refine_ls_matrix_type full
_refine_ls_number_parameters 869
_refine_ls_number_reflns 11804
_refine_ls_number_restraints 1708
_refine_ls_restrained_S_all 0.908
_refine_ls_R_factor_all 0.1517
_refine_ls_R_factor_gt 0.0782
_refine_ls_shift/su_max 0.001
_refine_ls_shift/su_mean 0.000
_refine_ls_structure_factor_coef Fsqd
_refine_ls_weighting_details 'w=1/[\s^2^(Fo^2^)+(0.0584P)^2^] where P=(Fo^2^+2Fc^2^)/3'
_refine_ls_weighting_scheme calc
_refine_ls_wR_factor_gt 0.1416
_refine_ls_wR_factor_ref 0.1651
_reflns_Friedel_coverage 0.000
_reflns_number_gt 6629
_reflns_number_total 11804
_reflns_threshold_expression 'I > 2\s(I)'
_cod_data_source_file ja9b09123_si_007.cif
_cod_data_source_block shelx
_cod_database_code 4127304
_shelx_shelxl_version_number 2016/6
_shelx_space_group_comment
;
The symmetry employed for this shelxl refinement is uniquely defined
by the following loop, which should always be used as a source of
symmetry information in preference to the above space-group names.
They are only intended as comments.
;
_shelx_estimated_absorpt_t_min 0.445
_shelx_estimated_absorpt_t_max 0.933

loop_
_space_group_symop_operation_xyz
'x, y, z'
'-x, -y, -z'

loop_
_atom_site_label
_atom_site_type_symbol
_atom_site_fract_x
_atom_site_fract_y
_atom_site_fract_z
_atom_site_U_iso_or_equiv
_atom_site_adp_type
_atom_site_occupancy
_atom_site_site_symmetry_order
_atom_site_calc_flag
_atom_site_refinement_flags_posn
_atom_site_refinement_flags_adp
_atom_site_refinement_flags_occupancy
_atom_site_disorder_assembly
_atom_site_disorder_group
Np1 Np 0.49039(4) 0.69031(3) 0.21989(3) 0.02235(14) Uani 1 1 d . U . . .
Si1 Si 0.4030(3) 0.58237(19) 0.38847(18) 0.0324(8) Uani 1 1 d . U . . .
O1 O 0.4067(6) 0.6361(4) 0.3113(4) 0.0244(16) Uani 1 1 d . U . . .
C57 C 0.2883(11) 0.6408(7) 0.4632(7) 0.048(3) Uani 1 1 d . U . . .
H57A H 0.286586 0.607917 0.509661 0.072 Uiso 1 1 calc R U . . .
H57B H 0.310666 0.691103 0.473116 0.072 Uiso 1 1 calc R U . . .
H57C H 0.206851 0.654186 0.446404 0.072 Uiso 1 1 calc R U . . .
C58 C 0.5599(10) 0.5599(7) 0.4161(7) 0.050(3) Uani 1 1 d . U . . .
H58A H 0.562414 0.527287 0.462768 0.076 Uiso 1 1 calc R U . . .
H58B H 0.619010 0.529430 0.375607 0.076 Uiso 1 1 calc R U . . .
H58C H 0.581041 0.611032 0.424507 0.076 Uiso 1 1 calc R U . . .
C59 C 0.3580(11) 0.4869(6) 0.3695(7) 0.044(3) Uani 1 1 d . U . . .
H59A H 0.355574 0.454090 0.415901 0.065 Uiso 1 1 calc R U . . .
H59B H 0.276585 0.501105 0.352610 0.065 Uiso 1 1 calc R U . . .
H59C H 0.418259 0.455644 0.329939 0.065 Uiso 1 1 calc R U . . .
Si2 Si 0.6680(3) 0.7741(2) 0.0624(2) 0.0401(9) Uani 1 1 d . U . . .
O2 O 0.5758(6) 0.7528(4) 0.1350(4) 0.0317(18) Uani 1 1 d . U . . .
C60 C 0.7765(12) 0.8263(8) 0.0929(8) 0.063(4) Uani 1 1 d . U . . .
H60A H 0.830792 0.838456 0.048675 0.095 Uiso 1 1 calc R U . . .
H60B H 0.730753 0.877095 0.118298 0.095 Uiso 1 1 calc R U . . .
H60C H 0.825765 0.791062 0.128042 0.095 Uiso 1 1 calc R U . . .
C61 C 0.5747(12) 0.8374(9) -0.0027(8) 0.068(4) Uani 1 1 d . U . . .
H61A H 0.628156 0.850906 -0.046753 0.102 Uiso 1 1 calc R U . . .
H61B H 0.519186 0.807798 -0.019285 0.102 Uiso 1 1 calc R U . . .
H61C H 0.526408 0.887557 0.022763 0.102 Uiso 1 1 calc R U . . .
C62 C 0.7547(13) 0.6737(8) 0.0217(8) 0.073(4) Uani 1 1 d . U . . .
H62A H 0.812285 0.681954 -0.022492 0.109 Uiso 1 1 calc R U . . .
H62B H 0.800514 0.641117 0.059799 0.109 Uiso 1 1 calc R U . . .
H62C H 0.697082 0.645102 0.006270 0.109 Uiso 1 1 calc R U . . .
N1 N 0.3608(8) 0.8221(5) 0.2980(5) 0.0295(19) Uani 1 1 d . U . . .
N2 N 0.5987(8) 0.7598(5) 0.3107(5) 0.0244(18) Uani 1 1 d . U . . .
N3 N 0.7237(7) 0.6229(5) 0.2421(5) 0.0220(18) Uani 1 1 d . U . . .
N4 N 0.5838(7) 0.5311(5) 0.1815(5) 0.0217(18) Uani 1 1 d . U . . .
N5 N 0.3958(7) 0.6267(4) 0.1180(4) 0.0157(17) Uani 1 1 d . U . . .
N6 N 0.2905(7) 0.7765(4) 0.1635(4) 0.0163(17) Uani 1 1 d . U . . .
C1 C 0.2346(9) 0.8596(6) 0.3113(6) 0.029(2) Uani 1 1 d . U . . .
C2 C 0.1970(10) 0.8795(6) 0.3888(6) 0.032(2) Uani 1 1 d . U . . .
C3 C 0.3011(10) 0.8617(6) 0.4233(6) 0.035(2) Uani 1 1 d . U . . .
C4 C 0.4000(10) 0.8280(6) 0.3649(6) 0.029(2) Uani 1 1 d . U . . .
C5 C 0.5327(9) 0.8134(6) 0.3636(6) 0.028(2) Uani 1 1 d . U . . .
C6 C 0.5876(10) 0.8569(6) 0.4064(6) 0.034(3) Uani 1 1 d . U . . .
H6 H 0.540293 0.891686 0.445901 0.040 Uiso 1 1 calc R U . . .
C7 C 0.7123(11) 0.8484(7) 0.3900(7) 0.039(3) Uani 1 1 d . U . . .
H7 H 0.751674 0.879274 0.416782 0.047 Uiso 1 1 calc R U . . .
C8 C 0.7808(10) 0.7942(6) 0.3341(6) 0.034(3) Uani 1 1 d . U . . .
H8 H 0.866433 0.789287 0.320834 0.041 Uiso 1 1 calc R U . . .
C9 C 0.7216(9) 0.7483(6) 0.2986(6) 0.025(2) Uani 1 1 d . U . . .
C10 C 0.7867(9) 0.6777(6) 0.2524(6) 0.020(2) Uani 1 1 d . U . . .
C11 C 0.9166(9) 0.6484(6) 0.2276(6) 0.020(2) Uani 1 1 d . U . . .
C12 C 0.9304(9) 0.5691(6) 0.2083(6) 0.024(2) Uani 1 1 d . U . . .
C13 C 0.8127(9) 0.5528(6) 0.2198(5) 0.021(2) Uani 1 1 d . U . . .
C14 C 0.7847(9) 0.4783(6) 0.2186(6) 0.026(2) Uani 1 1 d . U . . .
C15 C 0.6688(9) 0.4662(6) 0.2097(5) 0.020(2) Uani 1 1 d . U . . .
C16 C 0.6278(10) 0.3926(6) 0.2105(6) 0.034(2) Uani 1 1 d . U . . .
C17 C 0.5221(10) 0.4100(6) 0.1767(7) 0.038(2) Uani 1 1 d D U . . .
C18 C 0.4996(9) 0.4963(6) 0.1579(6) 0.025(2) Uani 1 1 d . U . . .
C19 C 0.4148(9) 0.5449(6) 0.1098(6) 0.021(2) Uani 1 1 d . U . . .
C20 C 0.3697(9) 0.5125(6) 0.0535(6) 0.029(2) Uani 1 1 d . U . . .
H20 H 0.379672 0.455256 0.051833 0.035 Uiso 1 1 calc R U . . .
C21 C 0.3103(9) 0.5618(6) -0.0003(6) 0.032(3) Uani 1 1 d . U . . .
H21 H 0.283026 0.539658 -0.040781 0.038 Uiso 1 1 calc R U . . .
C22 C 0.2922(9) 0.6448(6) 0.0072(6) 0.029(2) Uani 1 1 d . U . . .
H22 H 0.252701 0.680859 -0.029005 0.035 Uiso 1 1 calc R U . . .
C23 C 0.3316(8) 0.6760(6) 0.0676(5) 0.019(2) Uani 1 1 d . U . . .
C24 C 0.2931(9) 0.7611(6) 0.0903(6) 0.023(2) Uani 1 1 d . U . . .
C25 C 0.2336(9) 0.8303(6) 0.0499(6) 0.026(2) Uani 1 1 d . U . . .
C26 C 0.1862(9) 0.8899(6) 0.1046(6) 0.029(2) Uani 1 1 d . U . . .
C27 C 0.2176(9) 0.8563(6) 0.1768(6) 0.026(2) Uani 1 1 d . U . . .
C28 C 0.1739(10) 0.8862(6) 0.2484(6) 0.030(2) Uani 1 1 d . U . . .
C29 C 0.0697(10) 0.9048(7) 0.4320(7) 0.040(3) Uani 1 1 d . U . . .
H29A H 0.070741 0.941722 0.473261 0.049 Uiso 1 1 calc R U . . .
H29B H 0.013114 0.935798 0.397553 0.049 Uiso 1 1 calc R U . . .
C30 C 0.0202(10) 0.8351(7) 0.4657(7) 0.047(3) Uani 1 1 d . U . . .
H30A H 0.011115 0.800939 0.424971 0.070 Uiso 1 1 calc R U . . .
H30B H -0.060001 0.856345 0.495700 0.070 Uiso 1 1 calc R U . . .
H30C H 0.077304 0.802515 0.498240 0.070 Uiso 1 1 calc R U . . .
C31 C 0.3153(11) 0.8706(7) 0.5051(6) 0.040(3) Uani 1 1 d . U . . .
H31A H 0.396708 0.836523 0.514453 0.048 Uiso 1 1 calc R U . . .
H31B H 0.252044 0.848982 0.537318 0.048 Uiso 1 1 calc R U . . .
C32 C 0.3044(11) 0.9568(7) 0.5296(7) 0.050(3) Uani 1 1 d . U . . .
H32A H 0.362098 0.980591 0.495667 0.075 Uiso 1 1 calc R U . . .
H32B H 0.323765 0.956049 0.581510 0.075 Uiso 1 1 calc R U . . .
H32C H 0.220344 0.989507 0.527503 0.075 Uiso 1 1 calc R U . . .
C33 C 1.0155(9) 0.6941(6) 0.2233(6) 0.029(2) Uani 1 1 d . U . . .
H33A H 0.976840 0.753290 0.224179 0.035 Uiso 1 1 calc R U . . .
H33B H 1.070133 0.681553 0.174710 0.035 Uiso 1 1 calc R U . . .
C34 C 1.0917(10) 0.6723(6) 0.2880(6) 0.036(3) Uani 1 1 d . U . . .
H34A H 1.149740 0.706727 0.285317 0.054 Uiso 1 1 calc R U . . .
H34B H 1.137191 0.614986 0.284126 0.054 Uiso 1 1 calc R U . . .
H34C H 1.037379 0.681177 0.336235 0.054 Uiso 1 1 calc R U . . .
C35 C 1.0494(9) 0.5179(6) 0.1705(6) 0.030(2) Uani 1 1 d . U . . .
H35A H 1.065798 0.462994 0.193991 0.035 Uiso 1 1 calc R U . . .
H35B H 1.117142 0.542628 0.177859 0.035 Uiso 1 1 calc R U . . .
C36 C 1.0459(10) 0.5104(7) 0.0862(6) 0.046(3) Uani 1 1 d . U . . .
H36A H 1.124505 0.476275 0.062809 0.069 Uiso 1 1 calc R U . . .
H36B H 1.031518 0.564562 0.062675 0.069 Uiso 1 1 calc R U . . .
H36C H 0.979352 0.485379 0.078847 0.069 Uiso 1 1 calc R U . . .
C37 C 0.8872(10) 0.4026(6) 0.2265(6) 0.030(2) Uani 1 1 d . U . . .
C38 C 0.9366(10) 0.3876(7) 0.2935(7) 0.037(3) Uani 1 1 d . U . . .
H38 H 0.904815 0.424613 0.334182 0.045 Uiso 1 1 calc R U . . .
C39 C 1.0316(11) 0.3197(7) 0.3031(8) 0.050(3) Uani 1 1 d . U . . .
H39 H 1.062349 0.308448 0.350331 0.060 Uiso 1 1 calc R U . . .
C40 C 1.0795(12) 0.2695(8) 0.2425(8) 0.050(3) Uani 1 1 d . U . . .
H40 H 1.147254 0.224363 0.247760 0.060 Uiso 1 1 calc R U . . .
C41 C 1.0341(11) 0.2813(7) 0.1749(8) 0.050(3) Uani 1 1 d . U . . .
H41 H 1.068110 0.244416 0.134357 0.060 Uiso 1 1 calc R U . . .
C42 C 0.9359(10) 0.3494(7) 0.1665(7) 0.039(3) Uani 1 1 d . U . . .
H42 H 0.903077 0.359050 0.119849 0.047 Uiso 1 1 calc R U . . .
C43 C 0.6800(11) 0.3124(7) 0.2494(7) 0.042(3) Uani 1 1 d . U . . .
H43A H 0.643091 0.270283 0.232574 0.050 Uiso 1 1 calc R U . . .
H43B H 0.769712 0.295288 0.233008 0.050 Uiso 1 1 calc R U . . .
C44 C 0.6580(13) 0.3160(8) 0.3331(7) 0.066(4) Uani 1 1 d . U . . .
H44A H 0.689773 0.359714 0.350253 0.099 Uiso 1 1 calc R U . . .
H44B H 0.700173 0.263873 0.354155 0.099 Uiso 1 1 calc R U . . .
H44C H 0.569578 0.326638 0.350210 0.099 Uiso 1 1 calc R U . . .
C45 C 0.4665(13) 0.3469(10) 0.1498(10) 0.030(4) Uani 0.63 1 d D U P A 1
H45A H 0.512466 0.291700 0.163605 0.036 Uiso 0.63 1 calc R U P A 1
H45B H 0.468726 0.350116 0.094147 0.036 Uiso 0.63 1 calc R U P A 1
C45A C 0.417(2) 0.3677(16) 0.1921(17) 0.033(5) Uani 0.37 1 d D U P A 2
H45C H 0.408754 0.348793 0.245408 0.040 Uiso 0.37 1 calc R U P A 2
H45D H 0.338202 0.406420 0.183586 0.040 Uiso 0.37 1 calc R U P A 2
C46 C 0.3356(14) 0.3644(11) 0.1880(11) 0.041(5) Uani 0.63 1 d D U P A 1
H46A H 0.292111 0.419904 0.175428 0.062 Uiso 0.63 1 calc R U P A 1
H46B H 0.334882 0.359060 0.242987 0.062 Uiso 0.63 1 calc R U P A 1
H46C H 0.294575 0.325562 0.170553 0.062 Uiso 0.63 1 calc R U P A 1
C46A C 0.443(3) 0.2954(17) 0.1393(17) 0.042(7) Uani 0.37 1 d D U P A 2
H46D H 0.463164 0.313002 0.087118 0.062 Uiso 0.37 1 calc R U P A 2
H46E H 0.370061 0.273574 0.142883 0.062 Uiso 0.37 1 calc R U P A 2
H46F H 0.512290 0.252995 0.153811 0.062 Uiso 0.37 1 calc R U P A 2
C47 C 0.2266(10) 0.8377(6) -0.0340(6) 0.031(2) Uani 1 1 d . U . . .
H47A H 0.245645 0.889474 -0.052612 0.037 Uiso 1 1 calc R U . . .
H47B H 0.290388 0.792652 -0.060034 0.037 Uiso 1 1 calc R U . . .
C48 C 0.1045(10) 0.8356(7) -0.0550(6) 0.040(3) Uani 1 1 d . U . . .
H48A H 0.107138 0.839653 -0.110110 0.061 Uiso 1 1 calc R U . . .
H48B H 0.041107 0.881427 -0.031352 0.061 Uiso 1 1 calc R U . . .
H48C H 0.085013 0.784329 -0.037237 0.061 Uiso 1 1 calc R U . . .
C49 C 0.1282(10) 0.9783(6) 0.0856(7) 0.035(3) Uani 1 1 d . U . . .
H49A H 0.108207 0.981851 0.033132 0.042 Uiso 1 1 calc R U . . .
H49B H 0.050488 0.997693 0.119962 0.042 Uiso 1 1 calc R U . . .
C50 C 0.2132(10) 1.0324(7) 0.0934(7) 0.043(3) Uani 1 1 d . U . . .
H50A H 0.288425 1.014986 0.057534 0.065 Uiso 1 1 calc R U . . .
H50B H 0.234174 1.028213 0.145077 0.065 Uiso 1 1 calc R U . . .
H50C H 0.172142 1.088924 0.082489 0.065 Uiso 1 1 calc R U . . .
C51 C 0.0576(10) 0.9534(6) 0.2587(6) 0.030(2) Uani 1 1 d . U . . .
C52 C 0.0577(11) 1.0288(7) 0.2869(6) 0.037(3) Uani 1 1 d . U . . .
H52 H 0.130740 1.037502 0.301526 0.044 Uiso 1 1 calc R U . . .
C53 C -0.0503(10) 1.0915(7) 0.2937(6) 0.038(3) Uani 1 1 d . U . . .
H53 H -0.049226 1.143889 0.309840 0.046 Uiso 1 1 calc R U . . .
C54 C -0.1587(11) 1.0773(7) 0.2769(7) 0.042(3) Uani 1 1 d . U . . .
H54 H -0.233153 1.118716 0.285082 0.050 Uiso 1 1 calc R U . . .
C55 C -0.1585(10) 1.0019(7) 0.2480(7) 0.040(3) Uani 1 1 d . U . . .
H55 H -0.232328 0.992651 0.235109 0.048 Uiso 1 1 calc R U . . .
C56 C -0.0513(10) 0.9412(7) 0.2382(6) 0.035(3) Uani 1 1 d . U . . .
H56 H -0.051181 0.890554 0.217312 0.042 Uiso 1 1 calc R U . . .
C1A C 0.4109(18) 1.0978(14) 0.3048(12) 0.139(5) Uani 0.53 1 d D U P B 1
C2A C 0.415(2) 1.0180(13) 0.2919(14) 0.136(5) Uani 0.53 1 d D U P B 1
H2A H 0.377643 0.987449 0.329502 0.164 Uiso 0.53 1 calc R U P B 1
C3A C 0.474(3) 0.9816(13) 0.2233(16) 0.134(5) Uani 0.53 1 d D U P B 1
H3A H 0.477176 0.926299 0.214269 0.161 Uiso 0.53 1 calc R U P B 1
C4A C 0.528(2) 1.0259(17) 0.1690(13) 0.135(5) Uani 0.53 1 d D U P B 1
H4A H 0.568354 1.001243 0.122373 0.162 Uiso 0.53 1 calc R U P B 1
C5A C 0.524(2) 1.1062(17) 0.1819(13) 0.139(5) Uani 0.53 1 d D U P B 1
H5A H 0.562065 1.136559 0.144245 0.167 Uiso 0.53 1 calc R U P B 1
C6A C 0.465(2) 1.1425(13) 0.2499(14) 0.140(5) Uani 0.53 1 d D U P B 1
H6A H 0.461816 1.197870 0.258786 0.168 Uiso 0.53 1 calc R U P B 1
C7A C 0.347(3) 1.139(2) 0.3794(17) 0.144(6) Uani 0.53 1 d D U P B 1
H7A1 H 0.352753 1.195219 0.378546 0.216 Uiso 0.53 1 calc R U P B 1
H7A2 H 0.259779 1.137512 0.385888 0.216 Uiso 0.53 1 calc R U P B 1
H7A3 H 0.385915 1.109361 0.421438 0.216 Uiso 0.53 1 calc R U P B 1
C1B C 0.456(2) 1.0458(15) 0.2624(14) 0.138(5) Uani 0.47 1 d D U P C 2
C2B C 0.367(2) 1.0435(17) 0.3220(16) 0.140(5) Uani 0.47 1 d D U P C 2
H2B H 0.332580 0.997837 0.328143 0.168 Uiso 0.47 1 calc R U P C 2
C3B C 0.327(3) 1.107(2) 0.3742(16) 0.141(5) Uani 0.47 1 d D U P C 2
H3B H 0.264797 1.103755 0.415080 0.169 Uiso 0.47 1 calc R U P C 2
C4B C 0.374(3) 1.1743(18) 0.3676(17) 0.142(5) Uani 0.47 1 d D U P C 2
H4B H 0.346707 1.217310 0.403180 0.171 Uiso 0.47 1 calc R U P C 2
C5B C 0.464(3) 1.1769(16) 0.3076(18) 0.142(5) Uani 0.47 1 d D U P C 2
H5B H 0.498081 1.222640 0.301383 0.171 Uiso 0.47 1 calc R U P C 2
C6B C 0.504(2) 1.1134(17) 0.2559(16) 0.141(5) Uani 0.47 1 d D U P C 2
H6B H 0.566205 1.116650 0.215057 0.169 Uiso 0.47 1 calc R U P C 2
C7B C 0.504(4) 0.978(2) 0.2038(19) 0.127(6) Uani 0.47 1 d D U P C 2
H7B1 H 0.566718 0.992237 0.166281 0.190 Uiso 0.47 1 calc R U P C 2
H7B2 H 0.539043 0.926887 0.229169 0.190 Uiso 0.47 1 calc R U P C 2
H7B3 H 0.435395 0.971390 0.178516 0.190 Uiso 0.47 1 calc R U P C 2
C1C C 0.772(3) 0.6693(19) 0.505(2) 0.104(10) Uani 0.5 1 d D U P D -1
H1C1 H 0.701813 0.688642 0.476951 0.155 Uiso 0.5 1 calc R U P D -1
H1C2 H 0.742367 0.659159 0.557973 0.155 Uiso 0.5 1 calc R U P D -1
H1C3 H 0.819120 0.710630 0.502868 0.155 Uiso 0.5 1 calc R U P D -1
C2C C 0.856(3) 0.5886(18) 0.4691(17) 0.079(8) Uani 0.5 1 d D U P D -1
H2C1 H 0.807195 0.547786 0.470439 0.095 Uiso 0.5 1 calc R U P D -1
H2C2 H 0.883849 0.599190 0.415405 0.095 Uiso 0.5 1 calc R U P D -1
C3C C 0.966(2) 0.5537(14) 0.5076(19) 0.075(7) Uani 0.5 1 d D U P D -1
H3C1 H 1.036987 0.551334 0.467710 0.091 Uiso 0.5 1 calc R U P D -1
H3C2 H 0.968327 0.596690 0.542874 0.091 Uiso 0.5 1 calc R U P D -1
C4C C 0.997(2) 0.4834(16) 0.5471(17) 0.083(7) Uani 0.5 1 d D U P D -1
H4C1 H 0.958453 0.445462 0.524732 0.099 Uiso 0.5 1 calc R U P D -1
H4C2 H 0.951712 0.495566 0.598506 0.099 Uiso 0.5 1 calc R U P D -1
C5C C 1.121(3) 0.4336(17) 0.5595(17) 0.080(8) Uani 0.5 1 d D U P D -1
H5C1 H 1.118490 0.417547 0.613550 0.095 Uiso 0.5 1 calc R U P D -1
H5C2 H 1.179862 0.468434 0.549237 0.095 Uiso 0.5 1 calc R U P D -1
C6C C 1.172(3) 0.357(2) 0.512(2) 0.097(10) Uani 0.5 1 d D U P D -1
H6C1 H 1.253393 0.328951 0.524641 0.146 Uiso 0.5 1 calc R U P D -1
H6C2 H 1.116422 0.320656 0.522724 0.146 Uiso 0.5 1 calc R U P D -1
H6C3 H 1.177987 0.371704 0.458209 0.146 Uiso 0.5 1 calc R U P D -1

loop_
_atom_site_aniso_label
_atom_site_aniso_U_11
_atom_site_aniso_U_22
_atom_site_aniso_U_33
_atom_site_aniso_U_23
_atom_site_aniso_U_13
_atom_site_aniso_U_12
Np1 0.0222(2) 0.0119(2) 0.0304(3) -0.00124(16) 0.00219(18) -0.00244(16)
Si1 0.0323(18) 0.0330(17) 0.0307(19) 0.0045(14) -0.0029(15) -0.0073(15)
O1 0.021(3) 0.019(3) 0.030(3) 0.003(3) -0.007(3) 0.001(3)
C57 0.051(6) 0.042(6) 0.048(6) -0.001(5) 0.004(5) -0.009(5)
C58 0.048(6) 0.054(7) 0.048(7) 0.009(6) -0.012(5) -0.009(5)
C59 0.043(6) 0.034(5) 0.053(7) 0.009(5) -0.005(5) -0.012(5)
Si2 0.0279(18) 0.044(2) 0.045(2) 0.0145(16) 0.0001(16) -0.0072(16)
O2 0.021(3) 0.027(3) 0.040(3) 0.008(3) 0.000(3) 0.003(3)
C60 0.057(7) 0.070(7) 0.069(8) 0.022(6) -0.006(6) -0.033(6)
C61 0.055(7) 0.080(8) 0.074(7) 0.043(6) -0.010(6) -0.030(6)
C62 0.072(8) 0.081(7) 0.057(7) -0.032(6) -0.006(6) -0.001(6)
N1 0.026(3) 0.024(4) 0.033(4) -0.003(3) 0.004(3) -0.001(3)
N2 0.024(3) 0.022(3) 0.025(4) -0.004(3) 0.002(3) -0.003(3)
N3 0.021(3) 0.018(3) 0.025(4) -0.004(3) -0.004(3) 0.000(3)
N4 0.019(3) 0.019(3) 0.026(4) -0.001(3) -0.006(3) -0.001(3)
N5 0.018(3) 0.011(3) 0.014(3) 0.003(3) -0.002(3) 0.002(3)
N6 0.014(3) 0.009(3) 0.020(3) -0.003(3) 0.011(3) -0.001(3)
C1 0.024(4) 0.024(4) 0.033(3) -0.005(3) 0.004(3) -0.001(3)
C2 0.031(4) 0.026(4) 0.035(4) -0.005(3) 0.006(3) -0.003(3)
C3 0.038(4) 0.029(4) 0.034(4) -0.006(3) 0.002(3) -0.002(3)
C4 0.028(3) 0.024(4) 0.032(4) -0.003(3) 0.003(3) -0.004(3)
C5 0.027(3) 0.026(4) 0.028(4) -0.008(3) 0.001(3) -0.002(3)
C6 0.033(4) 0.030(4) 0.037(5) -0.010(3) -0.002(3) -0.006(3)
C7 0.036(4) 0.039(5) 0.042(5) -0.009(4) -0.011(4) -0.006(4)
C8 0.033(4) 0.031(4) 0.039(4) -0.007(3) -0.002(3) -0.009(3)
C9 0.027(3) 0.020(4) 0.026(4) -0.001(3) 0.000(3) -0.006(3)
C10 0.020(3) 0.018(3) 0.021(4) -0.002(3) 0.001(3) -0.002(3)
C11 0.019(3) 0.019(3) 0.021(4) 0.001(3) 0.000(3) -0.003(3)
C12 0.022(3) 0.022(3) 0.026(4) -0.005(3) -0.001(3) -0.003(3)
C13 0.022(3) 0.020(3) 0.018(4) -0.005(3) -0.003(3) -0.001(3)
C14 0.024(4) 0.024(3) 0.029(4) -0.001(3) -0.005(3) -0.002(3)
C15 0.026(3) 0.018(3) 0.014(4) -0.008(3) -0.007(3) 0.000(3)
C16 0.038(4) 0.026(4) 0.039(5) 0.000(3) -0.012(4) -0.007(3)
C17 0.040(4) 0.029(4) 0.047(5) 0.004(3) -0.015(4) -0.012(3)
C18 0.026(4) 0.022(3) 0.028(4) 0.001(3) -0.008(3) -0.003(3)
C19 0.019(4) 0.018(3) 0.024(4) 0.000(3) -0.004(3) -0.003(3)
C20 0.031(4) 0.025(4) 0.032(4) -0.004(3) -0.009(3) -0.006(3)
C21 0.032(4) 0.033(4) 0.029(4) -0.006(3) -0.011(4) 0.001(3)
C22 0.027(4) 0.031(4) 0.027(4) 0.003(3) -0.007(3) 0.000(3)
C23 0.017(4) 0.017(3) 0.019(4) 0.006(3) 0.000(3) 0.002(3)
C24 0.023(4) 0.019(3) 0.024(4) 0.003(3) -0.001(3) 0.001(3)
C25 0.022(4) 0.024(4) 0.030(3) 0.006(3) -0.002(3) -0.002(3)
C26 0.025(4) 0.029(3) 0.034(4) 0.004(3) -0.004(3) -0.006(3)
C27 0.023(4) 0.019(4) 0.033(3) -0.002(3) -0.001(3) -0.001(3)
C28 0.026(4) 0.025(4) 0.037(4) -0.001(3) 0.005(3) -0.006(3)
C29 0.036(4) 0.039(4) 0.041(5) -0.001(4) 0.005(4) -0.004(4)
C30 0.036(6) 0.046(6) 0.059(7) -0.014(5) 0.005(5) -0.013(5)
C31 0.041(5) 0.038(4) 0.041(4) -0.004(4) -0.003(4) -0.010(4)
C32 0.050(7) 0.040(6) 0.053(7) -0.016(5) 0.007(6) -0.005(5)
C33 0.028(4) 0.025(4) 0.035(4) -0.002(3) -0.001(3) -0.009(3)
C34 0.032(6) 0.025(5) 0.050(6) -0.009(5) -0.004(5) -0.004(5)
C35 0.024(4) 0.028(4) 0.034(4) -0.001(4) -0.002(3) -0.003(3)
C36 0.028(6) 0.056(7) 0.043(5) -0.015(5) 0.004(5) 0.007(5)
C37 0.029(4) 0.024(4) 0.035(4) 0.004(3) -0.004(3) -0.003(3)
C38 0.038(4) 0.036(4) 0.041(4) 0.003(4) -0.010(4) -0.011(3)
C39 0.047(5) 0.048(5) 0.054(5) 0.008(4) -0.013(4) -0.008(4)
C40 0.047(5) 0.044(5) 0.059(4) 0.004(4) -0.010(4) -0.010(4)
C41 0.049(5) 0.039(5) 0.057(5) -0.004(4) -0.008(4) 0.000(4)
C42 0.039(4) 0.030(4) 0.046(4) -0.001(3) -0.008(4) -0.004(3)
C43 0.049(5) 0.032(4) 0.048(4) 0.004(4) -0.018(4) -0.012(4)
C44 0.081(8) 0.050(7) 0.056(6) 0.020(6) -0.004(6) -0.002(6)
C45 0.033(5) 0.028(5) 0.030(6) -0.003(4) -0.005(4) -0.007(4)
C45A 0.033(6) 0.033(7) 0.035(7) -0.001(5) -0.006(5) -0.009(5)
C46 0.039(6) 0.031(8) 0.055(9) 0.000(7) 0.001(6) -0.014(6)
C46A 0.045(11) 0.039(9) 0.043(11) -0.010(8) -0.006(9) -0.012(8)
C47 0.031(4) 0.026(4) 0.031(4) 0.006(3) -0.003(3) -0.002(4)
C48 0.036(5) 0.043(6) 0.038(6) 0.007(5) -0.005(5) -0.001(5)
C49 0.034(4) 0.030(4) 0.039(5) 0.007(4) -0.007(4) -0.005(3)
C50 0.041(6) 0.031(5) 0.056(7) 0.006(5) 0.001(5) -0.009(5)
C51 0.030(4) 0.024(4) 0.032(4) -0.003(3) 0.002(3) -0.002(3)
C52 0.037(4) 0.030(4) 0.042(5) -0.007(4) 0.000(4) -0.005(3)
C53 0.041(4) 0.029(4) 0.040(5) -0.002(4) 0.003(4) -0.005(3)
C54 0.039(4) 0.036(4) 0.046(5) 0.000(4) 0.000(4) -0.002(4)
C55 0.032(4) 0.036(4) 0.048(5) 0.000(4) 0.000(4) -0.004(3)
C56 0.031(4) 0.027(4) 0.042(5) 0.002(4) -0.003(4) -0.002(3)
C1A 0.139(6) 0.139(5) 0.139(5) 0.000(3) -0.018(3) -0.036(3)
C2A 0.135(6) 0.136(6) 0.137(6) 0.000(4) -0.017(4) -0.034(4)
C3A 0.134(6) 0.134(6) 0.135(6) 0.001(4) -0.019(4) -0.036(4)
C4A 0.135(6) 0.135(6) 0.135(6) 0.001(4) -0.018(4) -0.034(4)
C5A 0.140(6) 0.138(6) 0.139(6) -0.001(4) -0.018(4) -0.035(4)
C6A 0.141(6) 0.140(6) 0.141(6) -0.001(3) -0.019(3) -0.036(4)
C7A 0.146(9) 0.141(8) 0.145(8) 0.000(6) -0.016(6) -0.036(7)
C1B 0.138(5) 0.137(5) 0.138(6) 0.001(3) -0.017(3) -0.034(3)
C2B 0.139(6) 0.139(6) 0.140(6) 0.000(4) -0.018(4) -0.034(4)
C3B 0.141(6) 0.141(6) 0.141(6) -0.001(4) -0.019(4) -0.035(4)
C4B 0.142(6) 0.142(6) 0.143(6) 0.001(4) -0.017(4) -0.035(4)
C5B 0.143(6) 0.142(6) 0.142(6) -0.001(4) -0.018(4) -0.035(4)
C6B 0.141(6) 0.140(6) 0.142(6) -0.001(3) -0.019(4) -0.036(3)
C7B 0.126(9) 0.127(8) 0.131(9) 0.006(6) -0.018(7) -0.039(7)
C1C 0.105(13) 0.098(11) 0.104(14) -0.006(9) -0.016(9) -0.015(8)
C2C 0.079(8) 0.081(9) 0.081(9) 0.000(5) -0.012(5) -0.023(5)
C3C 0.074(8) 0.078(8) 0.076(8) -0.003(5) -0.009(5) -0.023(5)
C4C 0.082(8) 0.084(8) 0.084(8) 0.001(5) -0.012(5) -0.024(4)
C5C 0.079(8) 0.081(8) 0.080(9) 0.001(5) -0.010(5) -0.022(5)
C6C 0.095(13) 0.097(11) 0.101(13) -0.009(9) -0.012(9) -0.025(8)

loop_
_atom_type_symbol
_atom_type_description
_atom_type_scat_dispersion_real
_atom_type_scat_dispersion_imag
_atom_type_scat_source
C C 0.0033 0.0016 'International Tables Vol C Tables 4.2.6.8 and 6.1.1.4'
H H 0.0000 0.0000 'International Tables Vol C Tables 4.2.6.8 and 6.1.1.4'
N N 0.0061 0.0033 'International Tables Vol C Tables 4.2.6.8 and 6.1.1.4'
Np Np -11.4937 4.1493 'International Tables Vol C Tables 4.2.6.8 and 6.1.1.4'
O O 0.0106 0.0060 'International Tables Vol C Tables 4.2.6.8 and 6.1.1.4'
Si Si 0.0817 0.0704 'International Tables Vol C Tables 4.2.6.8 and 6.1.1.4'

loop_
_geom_angle_atom_site_label_1
_geom_angle_atom_site_label_2
_geom_angle_atom_site_label_3
_geom_angle
O1 Np1 O2 174.7(3)
O1 Np1 N5 94.8(2)
O2 Np1 N5 90.1(3)
O1 Np1 N2 91.0(3)
O2 Np1 N2 84.1(3)
N5 Np1 N2 174.2(3)
O1 Np1 N6 99.4(2)
O2 Np1 N6 81.4(2)
N5 Np1 N6 59.5(2)
N2 Np1 N6 120.2(2)
O1 Np1 N1 79.6(3)
O2 Np1 N1 96.1(3)
N5 Np1 N1 121.2(2)
N2 Np1 N1 60.5(3)
N6 Np1 N1 63.9(3)
O1 Np1 N3 97.2(2)
O2 Np1 N3 82.2(3)
N5 Np1 N3 118.8(2)
N2 Np1 N3 59.6(2)
N6 Np1 N3 163.4(2)
N1 Np1 N3 119.9(3)
O1 Np1 N4 80.4(2)
O2 Np1 N4 103.8(3)
N5 Np1 N4 60.3(2)
N2 Np1 N4 120.2(2)
N6 Np1 N4 119.6(2)
N1 Np1 N4 160.1(2)
N3 Np1 N4 63.0(2)
O1 Si1 C57 109.9(5)
O1 Si1 C58 106.3(5)
C57 Si1 C58 110.9(6)
O1 Si1 C59 109.0(5)
C57 Si1 C59 108.9(5)
C58 Si1 C59 111.7(5)
Si1 O1 Np1 155.1(4)
Si1 C57 H57A 109.5
Si1 C57 H57B 109.5
H57A C57 H57B 109.5
Si1 C57 H57C 109.5
H57A C57 H57C 109.5
H57B C57 H57C 109.5
Si1 C58 H58A 109.5
Si1 C58 H58B 109.5
H58A C58 H58B 109.5
Si1 C58 H58C 109.5
H58A C58 H58C 109.5
H58B C58 H58C 109.5
Si1 C59 H59A 109.5
Si1 C59 H59B 109.5
H59A C59 H59B 109.5
Si1 C59 H59C 109.5
H59A C59 H59C 109.5
H59B C59 H59C 109.5
O2 Si2 C61 108.0(5)
O2 Si2 C60 110.7(5)
C61 Si2 C60 110.9(6)
O2 Si2 C62 105.1(6)
C61 Si2 C62 112.8(7)
C60 Si2 C62 109.2(7)
Si2 O2 Np1 162.7(4)
Si2 C60 H60A 109.5
Si2 C60 H60B 109.5
H60A C60 H60B 109.5
Si2 C60 H60C 109.5
H60A C60 H60C 109.5
H60B C60 H60C 109.5
Si2 C61 H61A 109.5
Si2 C61 H61B 109.5
H61A C61 H61B 109.5
Si2 C61 H61C 109.5
H61A C61 H61C 109.5
H61B C61 H61C 109.5
Si2 C62 H62A 109.5
Si2 C62 H62B 109.5
H62A C62 H62B 109.5
Si2 C62 H62C 109.5
H62A C62 H62C 109.5
H62B C62 H62C 109.5
C4 N1 C1 103.6(9)
C4 N1 Np1 113.0(6)
C1 N1 Np1 132.9(7)
C5 N2 C9 119.0(9)
C5 N2 Np1 121.3(7)
C9 N2 Np1 119.3(6)
C10 N3 C13 104.8(8)
C10 N3 Np1 113.4(6)
C13 N3 Np1 136.6(6)
C18 N4 C15 104.6(8)
C18 N4 Np1 113.1(6)
C15 N4 Np1 134.4(6)
C23 N5 C19 117.3(8)
C23 N5 Np1 119.9(6)
C19 N5 Np1 122.6(6)
C24 N6 C27 107.0(8)
C24 N6 Np1 112.5(6)
C27 N6 Np1 132.4(6)
C28 C1 N1 117.6(10)
C28 C1 C2 129.8(10)
N1 C1 C2 111.0(10)
C3 C2 C1 106.8(10)
C3 C2 C29 122.9(10)
C1 C2 C29 129.9(10)
C2 C3 C4 105.4(10)
C2 C3 C31 129.6(10)
C4 C3 C31 125.0(10)
N1 C4 C3 112.8(10)
N1 C4 C5 116.1(9)
C3 C4 C5 130.1(10)
N2 C5 C6 122.0(10)
N2 C5 C4 113.7(9)
C6 C5 C4 123.9(10)
C7 C6 C5 118.2(11)
C7 C6 H6 120.9
C5 C6 H6 120.9
C6 C7 C8 120.0(11)
C6 C7 H7 120.0
C8 C7 H7 120.0
C9 C8 C7 118.4(11)
C9 C8 H8 120.8
C7 C8 H8 120.8
N2 C9 C8 122.0(10)
N2 C9 C10 114.7(9)
C8 C9 C10 123.0(10)
N3 C10 C11 112.4(8)
N3 C10 C9 117.0(9)
C11 C10 C9 129.4(9)
C12 C11 C10 104.2(8)
C12 C11 C33 127.4(9)
C10 C11 C33 128.4(9)
C11 C12 C13 107.9(9)
C11 C12 C35 122.3(9)
C13 C12 C35 129.1(9)
C14 C13 N3 121.6(9)
C14 C13 C12 127.9(9)
N3 C13 C12 110.1(8)
C13 C14 C15 125.7(9)
C13 C14 C37 117.6(9)
C15 C14 C37 116.8(9)
N4 C15 C14 117.7(9)
N4 C15 C16 110.4(9)
C14 C15 C16 130.6(9)
C17 C16 C15 107.5(9)
C17 C16 C43 124.8(10)
C15 C16 C43 127.3(10)
C16 C17 C18 104.9(9)
C16 C17 C45 124.3(11)
C18 C17 C45 129.2(11)
C16 C17 C45A 126.7(15)
C18 C17 C45A 121.4(14)
N4 C18 C19 117.5(9)
N4 C18 C17 112.3(9)
C19 C18 C17 129.5(9)
N5 C19 C20 121.9(9)
N5 C19 C18 114.0(8)
C20 C19 C18 123.5(9)
C19 C20 C21 121.1(10)
C19 C20 H20 119.5
C21 C20 H20 119.5
C22 C21 C20 117.1(10)
C22 C21 H21 121.4
C20 C21 H21 121.4
C21 C22 C23 120.4(10)
C21 C22 H22 119.8
C23 C22 H22 119.8
N5 C23 C22 121.9(9)
N5 C23 C24 113.1(9)
C22 C23 C24 124.3(9)
N6 C24 C25 112.6(9)
N6 C24 C23 116.9(9)
C25 C24 C23 129.1(10)
C26 C25 C24 104.5(9)
C26 C25 C47 127.9(9)
C24 C25 C47 127.6(9)
C25 C26 C27 108.7(9)
C25 C26 C49 123.0(10)
C27 C26 C49 127.8(10)
C28 C27 N6 122.5(10)
C28 C27 C26 129.8(10)
N6 C27 C26 106.9(9)
C27 C28 C1 123.2(10)
C27 C28 C51 118.1(10)
C1 C28 C51 118.7(10)
C30 C29 C2 114.2(9)
C30 C29 H29A 108.7
C2 C29 H29A 108.7
C30 C29 H29B 108.7
C2 C29 H29B 108.7
H29A C29 H29B 107.6
C29 C30 H30A 109.5
C29 C30 H30B 109.5
H30A C30 H30B 109.5
C29 C30 H30C 109.5
H30A C30 H30C 109.5
H30B C30 H30C 109.5
C3 C31 C32 115.2(10)
C3 C31 H31A 108.5
C32 C31 H31A 108.5
C3 C31 H31B 108.5
C32 C31 H31B 108.5
H31A C31 H31B 107.5
C31 C32 H32A 109.5
C31 C32 H32B 109.5
H32A C32 H32B 109.5
C31 C32 H32C 109.5
H32A C32 H32C 109.5
H32B C32 H32C 109.5
C11 C33 C34 112.4(9)
C11 C33 H33A 109.1
C34 C33 H33A 109.1
C11 C33 H33B 109.1
C34 C33 H33B 109.1
H33A C33 H33B 107.9
C33 C34 H34A 109.5
C33 C34 H34B 109.5
H34A C34 H34B 109.5
C33 C34 H34C 109.5
H34A C34 H34C 109.5
H34B C34 H34C 109.5
C12 C35 C36 111.0(9)
C12 C35 H35A 109.4
C36 C35 H35A 109.4
C12 C35 H35B 109.4
C36 C35 H35B 109.4
H35A C35 H35B 108.0
C35 C36 H36A 109.5
C35 C36 H36B 109.5
H36A C36 H36B 109.5
C35 C36 H36C 109.5
H36A C36 H36C 109.5
H36B C36 H36C 109.5
C38 C37 C42 119.0(11)
C38 C37 C14 119.6(10)
C42 C37 C14 121.3(10)
C37 C38 C39 121.7(12)
C37 C38 H38 119.2
C39 C38 H38 119.2
C40 C39 C38 117.9(12)
C40 C39 H39 121.0
C38 C39 H39 121.0
C41 C40 C39 122.8(13)
C41 C40 H40 118.6
C39 C40 H40 118.6
C40 C41 C42 118.6(13)
C40 C41 H41 120.7
C42 C41 H41 120.7
C37 C42 C41 119.9(12)
C37 C42 H42 120.1
C41 C42 H42 120.1
C44 C43 C16 114.0(10)
C44 C43 H43A 108.8
C16 C43 H43A 108.8
C44 C43 H43B 108.8
C16 C43 H43B 108.8
H43A C43 H43B 107.7
C43 C44 H44A 109.5
C43 C44 H44B 109.5
H44A C44 H44B 109.5
C43 C44 H44C 109.5
H44A C44 H44C 109.5
H44B C44 H44C 109.5
C17 C45 C46 106.7(13)
C17 C45 H45A 110.4
C46 C45 H45A 110.4
C17 C45 H45B 110.4
C46 C45 H45B 110.4
H45A C45 H45B 108.6
C46A C45A C17 109(2)
C46A C45A H45C 109.9
C17 C45A H45C 109.9
C46A C45A H45D 109.9
C17 C45A H45D 109.9
H45C C45A H45D 108.3
C45 C46 H46A 109.5
C45 C46 H46B 109.5
H46A C46 H46B 109.5
C45 C46 H46C 109.5
H46A C46 H46C 109.5
H46B C46 H46C 109.5
C45A C46A H46D 109.5
C45A C46A H46E 109.5
H46D C46A H46E 109.5
C45A C46A H46F 109.5
H46D C46A H46F 109.5
H46E C46A H46F 109.5
C48 C47 C25 114.0(9)
C48 C47 H47A 108.8
C25 C47 H47A 108.8
C48 C47 H47B 108.8
C25 C47 H47B 108.8
H47A C47 H47B 107.7
C47 C48 H48A 109.5
C47 C48 H48B 109.5
H48A C48 H48B 109.5
C47 C48 H48C 109.5
H48A C48 H48C 109.5
H48B C48 H48C 109.5
C50 C49 C26 111.5(9)
C50 C49 H49A 109.3
C26 C49 H49A 109.3
C50 C49 H49B 109.3
C26 C49 H49B 109.3
H49A C49 H49B 108.0
C49 C50 H50A 109.5
C49 C50 H50B 109.5
H50A C50 H50B 109.5
C49 C50 H50C 109.5
H50A C50 H50C 109.5
H50B C50 H50C 109.5
C52 C51 C56 119.4(10)
C52 C51 C28 120.5(10)
C56 C51 C28 120.1(9)
C51 C52 C53 119.8(11)
C51 C52 H52 120.1
C53 C52 H52 120.1
C54 C53 C52 120.2(11)
C54 C53 H53 119.9
C52 C53 H53 119.9
C53 C54 C55 119.9(11)
C53 C54 H54 120.1
C55 C54 H54 120.1
C56 C55 C54 120.0(11)
C56 C55 H55 120.0
C54 C55 H55 120.0
C55 C56 C51 120.5(11)
C55 C56 H56 119.7
C51 C56 H56 119.7
C2A C1A C6A 120.1(5)
C2A C1A C7A 120.8(8)
C6A C1A C7A 119.1(8)
C1A C2A C3A 120.1(5)
C1A C2A H2A 120.0
C3A C2A H2A 120.0
C4A C3A C2A 119.8(5)
C4A C3A H3A 120.1
C2A C3A H3A 120.1
C3A C4A C5A 120.3(5)
C3A C4A H4A 119.9
C5A C4A H4A 119.9
C4A C5A C6A 119.9(5)
C4A C5A H5A 120.0
C6A C5A H5A 120.0
C1A C6A C5A 119.8(5)
C1A C6A H6A 120.1
C5A C6A H6A 120.1
C1A C7A H7A1 109.5
C1A C7A H7A2 109.5
H7A1 C7A H7A2 109.5
C1A C7A H7A3 109.5
H7A1 C7A H7A3 109.5
H7A2 C7A H7A3 109.5
C2B C1B C6B 117.3(12)
C2B C1B C7B 123.2(15)
C6B C1B C7B 119.5(15)
C1B C2B C3B 121.2(13)
C1B C2B H2B 119.4
C3B C2B H2B 119.4
C4B C3B C2B 121.5(13)
C4B C3B H3B 119.3
C2B C3B H3B 119.3
C5B C4B C3B 117.5(13)
C5B C4B H4B 121.3
C3B C4B H4B 121.3
C4B C5B C6B 120.9(14)
C4B C5B H5B 119.5
C6B C5B H5B 119.5
C1B C6B C5B 121.6(13)
C1B C6B H6B 119.2
C5B C6B H6B 119.2
C1B C7B H7B1 109.5
C1B C7B H7B2 109.5
H7B1 C7B H7B2 109.5
C1B C7B H7B3 109.5
H7B1 C7B H7B3 109.5
H7B2 C7B H7B3 109.5
C2C C1C H1C1 109.5
C2C C1C H1C2 109.5
H1C1 C1C H1C2 109.5
C2C C1C H1C3 109.5
H1C1 C1C H1C3 109.5
H1C2 C1C H1C3 109.5
C3C C2C C1C 114.0(19)
C3C C2C H2C1 108.8
C1C C2C H2C1 108.8
C3C C2C H2C2 108.8
C1C C2C H2C2 108.8
H2C1 C2C H2C2 107.6
C4C C3C C2C 130(2)
C4C C3C H3C1 104.7
C2C C3C H3C1 104.7
C4C C3C H3C2 104.7
C2C C3C H3C2 104.7
H3C1 C3C H3C2 105.7
C3C C4C C5C 129(2)
C3C C4C H4C1 105.0
C5C C4C H4C1 105.0
C3C C4C H4C2 105.0
C5C C4C H4C2 105.0
H4C1 C4C H4C2 105.8
C4C C5C C6C 116.3(19)
C4C C5C H5C1 108.2
C6C C5C H5C1 108.2
C4C C5C H5C2 108.2
C6C C5C H5C2 108.2
H5C1 C5C H5C2 107.4
C5C C6C H6C1 109.5
C5C C6C H6C2 109.5
H6C1 C6C H6C2 109.5
C5C C6C H6C3 109.5
H6C1 C6C H6C3 109.5
H6C2 C6C H6C3 109.5

loop_
_geom_bond_atom_site_label_1
_geom_bond_atom_site_label_2
_geom_bond_distance
Np1 O1 2.071(7)
Np1 O2 2.081(7)
Np1 N5 2.629(8)
Np1 N2 2.641(8)
Np1 N6 2.671(8)
Np1 N1 2.671(8)
Np1 N3 2.683(8)
Np1 N4 2.722(8)
Si1 O1 1.621(7)
Si1 C57 1.852(11)
Si1 C58 1.855(12)
Si1 C59 1.875(11)
C57 H57A 0.9800
C57 H57B 0.9800
C57 H57C 0.9800
C58 H58A 0.9800
C58 H58B 0.9800
C58 H58C 0.9800
C59 H59A 0.9800
C59 H59B 0.9800
C59 H59C 0.9800
Si2 O2 1.637(7)
Si2 C61 1.813(13)
Si2 C60 1.836(13)
Si2 C62 1.859(13)
C60 H60A 0.9800
C60 H60B 0.9800
C60 H60C 0.9800
C61 H61A 0.9800
C61 H61B 0.9800
C61 H61C 0.9800
C62 H62A 0.9800
C62 H62B 0.9800
C62 H62C 0.9800
N1 C4 1.347(13)
N1 C1 1.403(12)
N2 C5 1.346(12)
N2 C9 1.346(12)
N3 C10 1.342(11)
N3 C13 1.383(11)
N4 C18 1.362(12)
N4 C15 1.396(11)
N5 C23 1.361(11)
N5 C19 1.361(11)
N6 C24 1.338(12)
N6 C27 1.407(11)
C1 C28 1.397(14)
C1 C2 1.419(14)
C2 C3 1.368(14)
C2 C29 1.506(14)
C3 C4 1.440(14)
C3 C31 1.509(15)
C4 C5 1.460(14)
C5 C6 1.388(14)
C6 C7 1.375(14)
C6 H6 0.9500
C7 C8 1.395(14)
C7 H7 0.9500
C8 C9 1.373(13)
C8 H8 0.9500
C9 C10 1.458(13)
C10 C11 1.443(13)
C11 C12 1.368(13)
C11 C33 1.507(13)
C12 C13 1.417(13)
C12 C35 1.496(13)
C13 C14 1.381(13)
C14 C15 1.412(13)
C14 C37 1.517(13)
C15 C16 1.437(13)
C16 C17 1.377(14)
C16 C43 1.522(14)
C17 C18 1.456(13)
C17 C45 1.498(14)
C17 C45A 1.533(18)
C18 C19 1.453(13)
C19 C20 1.380(13)
C20 C21 1.381(14)
C20 H20 0.9500
C21 C22 1.380(13)
C21 H21 0.9500
C22 C23 1.394(13)
C22 H22 0.9500
C23 C24 1.457(13)
C24 C25 1.422(13)
C25 C26 1.388(14)
C25 C47 1.508(14)
C26 C27 1.441(14)
C26 C49 1.522(13)
C27 C28 1.375(14)
C28 C51 1.504(14)
C29 C30 1.502(14)
C29 H29A 0.9900
C29 H29B 0.9900
C30 H30A 0.9800
C30 H30B 0.9800
C30 H30C 0.9800
C31 C32 1.515(14)
C31 H31A 0.9900
C31 H31B 0.9900
C32 H32A 0.9800
C32 H32B 0.9800
C32 H32C 0.9800
C33 C34 1.515(14)
C33 H33A 0.9900
C33 H33B 0.9900
C34 H34A 0.9800
C34 H34B 0.9800
C34 H34C 0.9800
C35 C36 1.521(14)
C35 H35A 0.9900
C35 H35B 0.9900
C36 H36A 0.9800
C36 H36B 0.9800
C36 H36C 0.9800
C37 C38 1.377(14)
C37 C42 1.390(15)
C38 C39 1.388(15)
C38 H38 0.9500
C39 C40 1.368(16)
C39 H39 0.9500
C40 C41 1.365(16)
C40 H40 0.9500
C41 C42 1.408(15)
C41 H41 0.9500
C42 H42 0.9500
C43 C44 1.480(15)
C43 H43A 0.9900
C43 H43B 0.9900
C44 H44A 0.9800
C44 H44B 0.9800
C44 H44C 0.9800
C45 C46 1.507(15)
C45 H45A 0.9900
C45 H45B 0.9900
C45A C46A 1.523(18)
C45A H45C 0.9900
C45A H45D 0.9900
C46 H46A 0.9800
C46 H46B 0.9800
C46 H46C 0.9800
C46A H46D 0.9800
C46A H46E 0.9800
C46A H46F 0.9800
C47 C48 1.494(14)
C47 H47A 0.9900
C47 H47B 0.9900
C48 H48A 0.9800
C48 H48B 0.9800
C48 H48C 0.9800
C49 C50 1.513(14)
C49 H49A 0.9900
C49 H49B 0.9900
C50 H50A 0.9800
C50 H50B 0.9800
C50 H50C 0.9800
C51 C52 1.395(14)
C51 C56 1.403(14)
C52 C53 1.400(14)
C52 H52 0.9500
C53 C54 1.385(15)
C53 H53 0.9500
C54 C55 1.399(15)
C54 H54 0.9500
C55 C56 1.377(14)
C55 H55 0.9500
C56 H56 0.9500
C1A C2A 1.371(13)
C1A C6A 1.385(13)
C1A C7A 1.528(17)
C2A C3A 1.399(13)
C2A H2A 0.9500
C3A C4A 1.373(13)
C3A H3A 0.9500
C4A C5A 1.379(13)
C4A H4A 0.9500
C5A C6A 1.391(13)
C5A H5A 0.9500
C6A H6A 0.9500
C7A H7A1 0.9800
C7A H7A2 0.9800
C7A H7A3 0.9800
C1B C2B 1.365(15)
C1B C6B 1.383(15)
C1B C7B 1.529(19)
C2B C3B 1.400(16)
C2B H2B 0.9500
C3B C4B 1.375(16)
C3B H3B 0.9500
C4B C5B 1.374(16)
C4B H4B 0.9500
C5B C6B 1.394(16)
C5B H5B 0.9500
C6B H6B 0.9500
C7B H7B1 0.9800
C7B H7B2 0.9800
C7B H7B3 0.9800
C1C C2C 1.563(18)
C1C H1C1 0.9800
C1C H1C2 0.9800
C1C H1C3 0.9800
C2C C3C 1.487(17)
C2C H2C1 0.9900
C2C H2C2 0.9900
C3C C4C 1.353(16)
C3C H3C1 0.9900
C3C H3C2 0.9900
C4C C5C 1.488(17)
C4C H4C1 0.9900
C4C H4C2 0.9900
C5C C6C 1.524(18)
C5C H5C1 0.9900
C5C H5C2 0.9900
C6C H6C1 0.9800
C6C H6C2 0.9800
C6C H6C3 0.9800

loop_
_geom_torsion_atom_site_label_1
_geom_torsion_atom_site_label_2
_geom_torsion_atom_site_label_3
_geom_torsion_atom_site_label_4
_geom_torsion
C57 Si1 O1 Np1 127.3(10)
C58 Si1 O1 Np1 7.1(11)
C59 Si1 O1 Np1 -113.4(10)
C61 Si2 O2 Np1 129.7(16)
C60 Si2 O2 Np1 -108.7(16)
C62 Si2 O2 Np1 9.1(17)
C4 N1 C1 C28 160.5(9)
Np1 N1 C1 C28 -58.8(13)
C4 N1 C1 C2 -6.7(11)
Np1 N1 C1 C2 134.0(8)
C28 C1 C2 C3 -159.5(11)
N1 C1 C2 C3 5.6(12)
C28 C1 C2 C29 28.1(19)
N1 C1 C2 C29 -166.8(10)
C1 C2 C3 C4 -2.1(12)
C29 C2 C3 C4 170.9(9)
C1 C2 C3 C31 -179.9(11)
C29 C2 C3 C31 -6.8(18)
C1 N1 C4 C3 5.4(11)
Np1 N1 C4 C3 -144.4(7)
C1 N1 C4 C5 -164.6(9)
Np1 N1 C4 C5 45.7(11)
C2 C3 C4 N1 -2.1(13)
C31 C3 C4 N1 175.7(10)
C2 C3 C4 C5 166.0(11)
C31 C3 C4 C5 -16.1(18)
C9 N2 C5 C6 -0.3(16)
Np1 N2 C5 C6 -173.1(8)
C9 N2 C5 C4 172.7(9)
Np1 N2 C5 C4 0.0(12)
N1 C4 C5 N2 -31.2(13)
C3 C4 C5 N2 161.0(10)
N1 C4 C5 C6 141.7(11)
C3 C4 C5 C6 -26.1(18)
N2 C5 C6 C7 4.4(17)
C4 C5 C6 C7 -167.9(11)
C5 C6 C7 C8 -2.9(17)
C6 C7 C8 C9 -2.4(17)
C5 N2 C9 C8 -5.4(15)
Np1 N2 C9 C8 167.5(8)
C5 N2 C9 C10 167.6(9)
Np1 N2 C9 C10 -19.5(11)
C7 C8 C9 N2 6.8(16)
C7 C8 C9 C10 -165.7(10)
C13 N3 C10 C11 7.6(11)
Np1 N3 C10 C11 -151.3(6)
C13 N3 C10 C9 -160.9(9)
Np1 N3 C10 C9 40.2(11)
N2 C9 C10 N3 -14.8(13)
C8 C9 C10 N3 158.1(10)
N2 C9 C10 C11 178.9(10)
C8 C9 C10 C11 -8.1(17)
N3 C10 C11 C12 -5.6(12)
C9 C10 C11 C12 161.1(10)
N3 C10 C11 C33 174.1(10)
C9 C10 C11 C33 -19.2(18)
C10 C11 C12 C13 1.1(11)
C33 C11 C12 C13 -178.6(10)
C10 C11 C12 C35 172.5(9)
C33 C11 C12 C35 -7.2(17)
C10 N3 C13 C14 166.6(10)
Np1 N3 C13 C14 -42.0(15)
C10 N3 C13 C12 -6.8(11)
Np1 N3 C13 C12 144.6(8)
C11 C12 C13 C14 -169.4(10)
C35 C12 C13 C14 20.0(18)
C11 C12 C13 N3 3.5(12)
C35 C12 C13 N3 -167.1(10)
N3 C13 C14 C15 26.2(16)
C12 C13 C14 C15 -161.6(10)
N3 C13 C14 C37 -154.5(9)
C12 C13 C14 C37 17.6(16)
C18 N4 C15 C14 162.4(9)
Np1 N4 C15 C14 -52.3(13)
C18 N4 C15 C16 -6.2(11)
Np1 N4 C15 C16 139.1(8)
C13 C14 C15 N4 16.8(15)
C37 C14 C15 N4 -162.4(9)
C13 C14 C15 C16 -177.3(11)
C37 C14 C15 C16 3.5(17)
N4 C15 C16 C17 5.0(13)
C14 C15 C16 C17 -161.7(11)
N4 C15 C16 C43 -168.1(10)
C14 C15 C16 C43 25.2(19)
C15 C16 C17 C18 -1.6(13)
C43 C16 C17 C18 171.7(10)
C15 C16 C17 C45 165.0(12)
C43 C16 C17 C45 -21.7(19)
C15 C16 C17 C45A -152.2(15)
C43 C16 C17 C45A 21(2)
C15 N4 C18 C19 -166.0(9)
Np1 N4 C18 C19 40.2(11)
C15 N4 C18 C17 5.3(11)
Np1 N4 C18 C17 -148.5(7)
C16 C17 C18 N4 -2.4(13)
C45 C17 C18 N4 -168.0(12)
C45A C17 C18 N4 150.2(15)
C16 C17 C18 C19 167.7(11)
C45 C17 C18 C19 2(2)
C45A C17 C18 C19 -40(2)
C23 N5 C19 C20 -1.0(14)
Np1 N5 C19 C20 -176.6(7)
C23 N5 C19 C18 171.0(8)
Np1 N5 C19 C18 -4.7(11)
N4 C18 C19 N5 -25.0(13)
C17 C18 C19 N5 165.5(10)
N4 C18 C19 C20 146.9(10)
C17 C18 C19 C20 -22.7(17)
N5 C19 C20 C21 4.6(16)
C18 C19 C20 C21 -166.6(10)
C19 C20 C21 C22 -3.5(16)
C20 C21 C22 C23 -0.9(15)
C19 N5 C23 C22 -3.5(14)
Np1 N5 C23 C22 172.3(7)
C19 N5 C23 C24 167.5(8)
Np1 N5 C23 C24 -16.7(11)
C21 C22 C23 N5 4.5(15)
C21 C22 C23 C24 -165.4(10)
C27 N6 C24 C25 5.5(11)
Np1 N6 C24 C25 -147.3(7)
C27 N6 C24 C23 -162.5(8)
Np1 N6 C24 C23 44.7(10)
N5 C23 C24 N6 -19.7(13)
C22 C23 C24 N6 151.0(10)
N5 C23 C24 C25 174.6(10)
C22 C23 C24 C25 -14.7(17)
N6 C24 C25 C26 -3.5(12)
C23 C24 C25 C26 162.6(10)
N6 C24 C25 C47 175.0(9)
C23 C24 C25 C47 -18.8(17)
C24 C25 C26 C27 0.1(12)
C47 C25 C26 C27 -178.5(10)
C24 C25 C26 C49 172.1(9)
C47 C25 C26 C49 -6.5(17)
C24 N6 C27 C28 166.0(10)
Np1 N6 C27 C28 -48.9(14)
C24 N6 C27 C26 -5.2(11)
Np1 N6 C27 C26 139.9(7)
C25 C26 C27 C28 -167.3(11)
C49 C26 C27 C28 21.2(18)
C25 C26 C27 N6 3.1(12)
C49 C26 C27 N6 -168.4(10)
N6 C27 C28 C1 29.0(16)
C26 C27 C28 C1 -161.9(11)
N6 C27 C28 C51 -153.6(9)
C26 C27 C28 C51 15.5(17)
N1 C1 C28 C27 21.3(16)
C2 C1 C28 C27 -174.3(11)
N1 C1 C28 C51 -156.1(9)
C2 C1 C28 C51 8.3(17)
C3 C2 C29 C30 -81.8(14)
C1 C2 C29 C30 89.5(15)
C2 C3 C31 C32 -76.4(16)
C4 C3 C31 C32 106.3(13)
C12 C11 C33 C34 -77.6(14)
C10 C11 C33 C34 102.8(12)
C11 C12 C35 C36 -102.3(12)
C13 C12 C35 C36 67.0(14)
C13 C14 C37 C38 66.2(14)
C15 C14 C37 C38 -114.5(12)
C13 C14 C37 C42 -111.2(12)
C15 C14 C37 C42 68.1(14)
C42 C37 C38 C39 -1.7(17)
C14 C37 C38 C39 -179.1(10)
C37 C38 C39 C40 3.1(18)
C38 C39 C40 C41 -3.1(19)
C39 C40 C41 C42 2(2)
C38 C37 C42 C41 0.2(17)
C14 C37 C42 C41 177.6(10)
C40 C41 C42 C37 -0.2(18)
C17 C16 C43 C44 -103.6(14)
C15 C16 C43 C44 68.4(16)
C16 C17 C45 C46 124.6(15)
C18 C17 C45 C46 -72.2(18)
C16 C17 C45A C46A -89(3)
C18 C17 C45A C46A 124(2)
C26 C25 C47 C48 -77.1(14)
C24 C25 C47 C48 104.7(12)
C25 C26 C49 C50 -104.5(12)
C27 C26 C49 C50 65.9(14)
C27 C28 C51 C52 -119.7(12)
C1 C28 C51 C52 57.9(15)
C27 C28 C51 C56 58.8(14)
C1 C28 C51 C56 -123.6(12)
C56 C51 C52 C53 -0.7(17)
C28 C51 C52 C53 177.8(10)
C51 C52 C53 C54 4.0(17)
C52 C53 C54 C55 -4.6(18)
C53 C54 C55 C56 1.8(18)
C54 C55 C56 C51 1.6(18)
C52 C51 C56 C55 -2.1(17)
C28 C51 C56 C55 179.4(10)
C6A C1A C2A C3A 0.1(3)
C7A C1A C2A C3A 180.0(3)
C1A C2A C3A C4A 0.0(3)
C2A C3A C4A C5A 0.1(7)
C3A C4A C5A C6A -0.3(9)
C2A C1A C6A C5A -0.3(7)
C7A C1A C6A C5A 179.8(5)
C4A C5A C6A C1A 0.4(9)
C6B C1B C2B C3B 0.1(3)
C7B C1B C2B C3B -180.0(3)
C1B C2B C3B C4B 0.0(3)
C2B C3B C4B C5B 0.1(7)
C3B C4B C5B C6B -0.3(9)
C2B C1B C6B C5B -0.2(7)
C7B C1B C6B C5B 179.8(5)
C4B C5B C6B C1B 0.4(9)
C1C C2C C3C C4C 114(4)
C2C C3C C4C C5C 153(3)
C3C C4C C5C C6C -103(5)
